data_7054426
loop_
_publ_author_name
'Le Gal, Yann'
'Vacher, Antoine'
'Dorcet, Vincent'
'Fourmigu\'e, Marc'
'Crassous, Jeanne'
'Lorcy, Dominique'

_publ_section_title
;
 The near infra red (NIR) chiroptical properties of nickel dithiolene
 complexes
;
_journal_issue 1
_journal_name_full 'New J. Chem.'
_journal_page_first 122
_journal_paper_doi 10.1039/C4NJ01244E
_journal_volume 39
_journal_year 2015
_chemical_absolute_configuration ad
_chemical_compound_source 'synthesis as described'
_chemical_formula_moiety 'C17 H17 N3 S4'
_chemical_formula_sum 'C17 H17 N3 S4'
_chemical_formula_weight 391.57
_chemical_name_systematic
;
 ?
;
_space_group_IT_number 19
_symmetry_cell_setting orthorhombic
_symmetry_Int_Tables_number 19
_symmetry_space_group_name_Hall 'P 2ac 2ab'
_symmetry_space_group_name_H-M 'P 21 21 21'
_atom_sites_solution_hydrogens geom
_atom_sites_solution_primary direct
_atom_sites_solution_secondary difmap
_audit_conform_dict_location ftp://ftp.iucr.org/pub/cif_core.dic
_audit_conform_dict_name cif_core.dic
_audit_conform_dict_version 2.3
_audit_creation_date 2013-09-12T15:43:36-00:00
_audit_creation_method 'WinGX routine CIF_UPDATE'
_cell_angle_alpha 90
_cell_angle_beta 90
_cell_angle_gamma 90
_cell_formula_units_Z 8
_cell_length_a 8.5565(3)
_cell_length_b 11.6085(3)
_cell_length_c 37.5518(10)
_cell_measurement_reflns_used 9031
_cell_measurement_temperature 150(2)
_cell_measurement_theta_max 27.46
_cell_measurement_theta_min 2.39
_cell_measurement_wavelength 0.71073
_cell_volume 3729.95(19)
_computing_cell_refinement 'Bruker APEX2 (Bruker, 2006)'
_computing_data_collection 'Bruker APEX2 (Bruker, 2006)'
_computing_data_reduction 'Bruker APEX2 (Bruker, 2006)'
_computing_molecular_graphics 'Ortep-3 for Windows (Farrugia, 1997)'
_computing_publication_material
;
           WinGX publication routines (Farrugia, 2012),
           CRYSCAL (T. Roisnel, local program)
;
_computing_structure_refinement 'SHELXL-97 (Sheldrick, 1997)'
_computing_structure_solution 'SIR97 (Altomare et al., 1999)'
_diffrn_ambient_temperature 150(2)
_diffrn_detector 'CCD plate'
_diffrn_measured_fraction_theta_full 0.998
_diffrn_measured_fraction_theta_max 0.998
_diffrn_measurement_device_type 'APEXII, Bruker-AXS'
_diffrn_measurement_method 'CCD rotation images, thin slices'
_diffrn_radiation_monochromator graphite
_diffrn_radiation_probe x-ray
_diffrn_radiation_type MoK\a
_diffrn_radiation_wavelength 0.71073
_diffrn_reflns_av_R_equivalents 0.0551
_diffrn_reflns_av_unetI/netI 0.0532
_diffrn_reflns_limit_h_max 11
_diffrn_reflns_limit_h_min -11
_diffrn_reflns_limit_k_max 15
_diffrn_reflns_limit_k_min -12
_diffrn_reflns_limit_l_max 45
_diffrn_reflns_limit_l_min -48
_diffrn_reflns_number 33125
_diffrn_reflns_theta_full 27.48
_diffrn_reflns_theta_max 27.48
_diffrn_reflns_theta_min 2.96
_exptl_absorpt_coefficient_mu 0.513
_exptl_absorpt_correction_T_max 0.916
_exptl_absorpt_correction_T_min 0.826
_exptl_absorpt_correction_type multi-scan
_exptl_absorpt_process_details
;
  [Sheldrick, G.M. (2002). SADABS Bruker AXS Inc., Madison, Wisconsin, USA]
;
_exptl_crystal_colour colouless
_exptl_crystal_density_diffrn 1.395
_exptl_crystal_density_method 'not measured'
_exptl_crystal_description prism
_exptl_crystal_F_000 1632
_exptl_crystal_size_max 0.5
_exptl_crystal_size_mid 0.23
_exptl_crystal_size_min 0.17
_refine_diff_density_max 0.262
_refine_diff_density_min -0.241
_refine_diff_density_rms 0.054
_refine_ls_abs_structure_details 'Flack H D (1983), Acta Cryst. A39, 876-881'
_refine_ls_abs_structure_Flack -0.02(5)
_refine_ls_extinction_method none
_refine_ls_goodness_of_fit_ref 1.026
_refine_ls_hydrogen_treatment constr
_refine_ls_matrix_type full
_refine_ls_number_parameters 435
_refine_ls_number_reflns 8535
_refine_ls_number_restraints 0
_refine_ls_restrained_S_all 1.026
_refine_ls_R_factor_all 0.042
_refine_ls_R_factor_gt 0.0365
_refine_ls_shift/su_max 0.001
_refine_ls_shift/su_mean 0
_refine_ls_structure_factor_coef Fsqd
_refine_ls_weighting_details 'calc w=1/[\s^2^(Fo^2^)+(0.0333P)^2^+0.3033P] where P=(Fo^2^+2Fc^2^)/3'
_refine_ls_weighting_scheme calc
_refine_ls_wR_factor_gt 0.0756
_refine_ls_wR_factor_ref 0.078
_reflns_number_gt 7759
_reflns_number_total 8535
_reflns_threshold_expression >2sigma(I)
_cod_data_source_file c4nj01244e1.cif
_cod_data_source_block compoundS3
_cod_depositor_comments 'Adding full bibliography for 7054425--7054426.cif.'
_cod_database_code 7054426

loop_
_symmetry_equiv_pos_as_xyz
'x, y, z'
'-x+1/2, -y, z+1/2'
'x+1/2, -y+1/2, -z'
'-x, y+1/2, -z+1/2'

loop_
_atom_site_label
_atom_site_type_symbol
_atom_site_fract_x
_atom_site_fract_y
_atom_site_fract_z
_atom_site_U_iso_or_equiv
_atom_site_adp_type
_atom_site_occupancy
_atom_site_symmetry_multiplicity
_atom_site_calc_flag
_atom_site_refinement_flags
S1 S -0.09573(6) 0.80739(5) 0.048071(15) 0.02140(13) Uani 1 1 d .
S2 S 0.24920(7) 0.82618(5) 0.045102(15) 0.01954(12) Uani 1 1 d .
S3 S 0.54145(7) 0.93522(5) 0.014695(16) 0.02297(13) Uani 1 1 d .
S4 S 0.27169(7) 1.09220(5) -0.033329(15) 0.02195(13) Uani 1 1 d .
C1 C 0.0653(3) 0.86421(18) 0.03033(5) 0.0159(4) Uani 1 1 d .
N2 N 0.0776(2) 0.94262(15) 0.00342(5) 0.0160(4) Uani 1 1 d .
C3 C 0.2311(3) 0.97903(18) -0.00368(6) 0.0177(5) Uani 1 1 d .
C4 C 0.3382(3) 0.92401(19) 0.01633(6) 0.0177(4) Uani 1 1 d .
C5 C 0.5771(3) 1.00872(19) 0.05663(6) 0.0231(5) Uani 1 1 d .
H5A H 0.5229 0.9673 0.0761 0.028 Uiso 1 1 calc R
H5B H 0.6905 1.0081 0.0618 0.028 Uiso 1 1 calc R
C6 C 0.5194(3) 1.1325(2) 0.05521(7) 0.0301(6) Uani 1 1 d .
H6A H 0.5754 1.174 0.036 0.036 Uiso 1 1 calc R
H6B H 0.4066 1.1328 0.0493 0.036 Uiso 1 1 calc R
C7 C 0.5428(3) 1.1933(2) 0.08886(8) 0.0309(6) Uani 1 1 d .
N8 N 0.5620(3) 1.2387(2) 0.11516(7) 0.0447(6) Uani 1 1 d .
C9 C 0.3897(3) 1.0199(2) -0.06753(6) 0.0262(5) Uani 1 1 d .
H9A H 0.4991 1.0475 -0.0662 0.031 Uiso 1 1 calc R
H9B H 0.3895 0.9358 -0.0632 0.031 Uiso 1 1 calc R
C10 C 0.3238(3) 1.0450(2) -0.10431(6) 0.0292(6) Uani 1 1 d .
H10A H 0.2126 1.0217 -0.1053 0.035 Uiso 1 1 calc R
H10B H 0.3301 1.1287 -0.1093 0.035 Uiso 1 1 calc R
C11 C 0.4143(3) 0.9805(2) -0.13124(7) 0.0351(6) Uani 1 1 d .
N12 N 0.4855(3) 0.9318(2) -0.15118(7) 0.0480(7) Uani 1 1 d .
C13 C -0.0621(3) 0.97246(18) -0.01826(6) 0.0178(4) Uani 1 1 d .
H13 H -0.1489 0.9239 -0.0086 0.021 Uiso 1 1 calc R
C14 C -0.1134(3) 1.09638(19) -0.01251(6) 0.0232(5) Uani 1 1 d .
H14A H -0.1153 1.1133 0.0131 0.035 Uiso 1 1 calc R
H14B H -0.2181 1.1074 -0.0225 0.035 Uiso 1 1 calc R
H14C H -0.0398 1.1484 -0.0244 0.035 Uiso 1 1 calc R
C15 C -0.0412(3) 0.93443(18) -0.05677(6) 0.0170(4) Uani 1 1 d .
C16 C 0.0554(3) 0.84121(18) -0.06526(6) 0.0200(5) Uani 1 1 d .
H16 H 0.1159 0.8057 -0.0471 0.024 Uiso 1 1 calc R
C17 C 0.0640(3) 0.8003(2) -0.09967(6) 0.0240(5) Uani 1 1 d .
H17 H 0.1314 0.7377 -0.1051 0.029 Uiso 1 1 calc R
C18 C -0.0254(3) 0.8502(2) -0.12631(6) 0.0266(5) Uani 1 1 d .
H18 H -0.0197 0.8217 -0.15 0.032 Uiso 1 1 calc R
C19 C -0.1222(3) 0.9407(2) -0.11837(6) 0.0285(6) Uani 1 1 d .
H19 H -0.1849 0.974 -0.1365 0.034 Uiso 1 1 calc R
C20 C -0.1291(3) 0.9842(2) -0.08377(6) 0.0230(5) Uani 1 1 d .
H20 H -0.1944 1.0482 -0.0787 0.028 Uiso 1 1 calc R
S21 S 0.06788(9) 1.15571(6) 0.075119(16) 0.03519(17) Uani 1 1 d .
S22 S 0.17217(8) 1.28934(5) 0.138058(17) 0.02763(14) Uani 1 1 d .
S23 S 0.24168(8) 1.30712(6) 0.216947(18) 0.03315(15) Uani 1 1 d .
S24 S 0.14794(8) 1.02001(5) 0.215018(16) 0.02836(14) Uani 1 1 d .
C21 C 0.1105(3) 1.1625(2) 0.11847(6) 0.0238(5) Uani 1 1 d .
N22 N 0.1021(2) 1.07880(16) 0.14384(5) 0.0198(4) Uani 1 1 d .
C23 C 0.1456(3) 1.1139(2) 0.17844(6) 0.0214(5) Uani 1 1 d .
C24 C 0.1890(3) 1.2260(2) 0.17964(6) 0.0237(5) Uani 1 1 d .
C25 C 0.4518(3) 1.2862(2) 0.21858(7) 0.0358(6) Uani 1 1 d .
H25A H 0.4874 1.2944 0.2435 0.043 Uiso 1 1 calc R
H25B H 0.4763 1.2068 0.2108 0.043 Uiso 1 1 calc R
C26 C 0.5414(3) 1.3703(3) 0.19556(7) 0.0393(7) Uani 1 1 d .
H26A H 0.5133 1.3583 0.1702 0.047 Uiso 1 1 calc R
H26B H 0.5128 1.4501 0.2022 0.047 Uiso 1 1 calc R
C27 C 0.7111(4) 1.3535(3) 0.20031(8) 0.0481(8) Uani 1 1 d .
N28 N 0.8412(3) 1.3391(3) 0.20430(8) 0.0662(9) Uani 1 1 d .
C29 C -0.0472(4) 1.0410(2) 0.23347(7) 0.0421(7) Uani 1 1 d .
H29A H -0.118 1.0666 0.2142 0.051 Uiso 1 1 calc R
H29B H -0.0865 0.9661 0.2424 0.051 Uiso 1 1 calc R
C30 C -0.0538(4) 1.1261(3) 0.26281(7) 0.0453(8) Uani 1 1 d .
H30A H 0.0139 1.1001 0.2826 0.054 Uiso 1 1 calc R
H30B H -0.0138 1.2012 0.2543 0.054 Uiso 1 1 calc R
C31 C -0.2157(4) 1.1402(2) 0.27587(7) 0.0385(7) Uani 1 1 d .
N32 N -0.3398(3) 1.1516(2) 0.28541(6) 0.0462(6) Uani 1 1 d .
C33 C 0.0467(3) 0.96040(19) 0.13398(6) 0.0236(5) Uani 1 1 d .
H33 H 0.0233 0.9635 0.1079 0.028 Uiso 1 1 calc R
C34 C 0.1750(3) 0.8708(2) 0.13820(7) 0.0289(6) Uani 1 1 d .
H34A H 0.2698 0.8974 0.1261 0.043 Uiso 1 1 calc R
H34B H 0.1407 0.7978 0.1277 0.043 Uiso 1 1 calc R
H34C H 0.1973 0.8594 0.1636 0.043 Uiso 1 1 calc R
C35 C -0.1087(3) 0.9354(2) 0.15215(6) 0.0224(5) Uani 1 1 d .
C36 C -0.2298(3) 1.0152(2) 0.14899(7) 0.0294(6) Uani 1 1 d .
H36 H -0.2132 1.0848 0.1362 0.035 Uiso 1 1 calc R
C37 C -0.3745(3) 0.9938(2) 0.16439(7) 0.0359(7) Uani 1 1 d .
H37 H -0.456 1.049 0.1624 0.043 Uiso 1 1 calc R
C38 C -0.3999(3) 0.8922(3) 0.18258(7) 0.0360(7) Uani 1 1 d .
H38 H -0.499 0.8774 0.193 0.043 Uiso 1 1 calc R
C39 C -0.2820(3) 0.8122(2) 0.18559(7) 0.0327(6) Uani 1 1 d .
H39 H -0.2997 0.7425 0.1982 0.039 Uiso 1 1 calc R
C40 C -0.1366(3) 0.8330(2) 0.17016(6) 0.0269(6) Uani 1 1 d .
H40 H -0.0562 0.7768 0.172 0.032 Uiso 1 1 calc R

loop_
_atom_site_aniso_label
_atom_site_aniso_U_11
_atom_site_aniso_U_22
_atom_site_aniso_U_33
_atom_site_aniso_U_23
_atom_site_aniso_U_13
_atom_site_aniso_U_12
S1 0.0140(3) 0.0238(3) 0.0264(3) 0.0055(3) 0.0033(2) -0.0029(2)
S2 0.0128(3) 0.0224(3) 0.0234(3) 0.0043(2) -0.0003(2) 0.0017(2)
S3 0.0106(3) 0.0292(3) 0.0291(3) -0.0010(3) 0.0009(2) 0.0000(2)
S4 0.0185(3) 0.0207(3) 0.0266(3) 0.0055(2) 0.0048(2) -0.0008(2)
C1 0.0145(11) 0.0147(10) 0.0185(10) -0.0025(9) -0.0011(9) 0.0007(9)
N2 0.0107(9) 0.0175(9) 0.0197(9) 0.0003(8) -0.0012(7) 0.0004(7)
C3 0.0136(11) 0.0192(10) 0.0202(11) -0.0030(9) 0.0027(9) -0.0028(9)
C4 0.0118(10) 0.0206(11) 0.0207(11) 0.0004(10) 0.0023(9) -0.0012(9)
C5 0.0172(12) 0.0236(12) 0.0285(12) 0.0013(10) -0.0040(10) -0.0009(10)
C6 0.0280(14) 0.0248(13) 0.0373(15) 0.0014(12) -0.0033(11) 0.0027(11)
C7 0.0242(14) 0.0222(13) 0.0463(16) -0.0026(13) -0.0006(12) 0.0032(11)
N8 0.0441(16) 0.0338(13) 0.0561(16) -0.0088(13) -0.0012(13) 0.0045(12)
C9 0.0200(13) 0.0319(13) 0.0268(13) 0.0038(11) 0.0068(10) 0.0011(10)
C10 0.0287(14) 0.0280(14) 0.0307(13) 0.0013(11) 0.0049(11) -0.0024(11)
C11 0.0421(17) 0.0309(14) 0.0324(15) -0.0012(12) 0.0062(13) -0.0107(13)
N12 0.0619(19) 0.0379(14) 0.0443(14) -0.0068(13) 0.0167(13) -0.0048(13)
C13 0.0114(11) 0.0195(11) 0.0225(11) 0.0030(9) -0.0016(9) 0.0012(9)
C14 0.0181(12) 0.0233(12) 0.0281(12) 0.0004(10) 0.0002(10) 0.0051(9)
C15 0.0109(10) 0.0170(10) 0.0232(11) 0.0023(9) -0.0009(8) -0.0043(9)
C16 0.0147(11) 0.0197(11) 0.0256(11) 0.0039(10) -0.0021(9) -0.0008(9)
C17 0.0196(12) 0.0233(12) 0.0290(12) 0.0001(10) 0.0009(10) 0.0000(10)
C18 0.0273(14) 0.0305(13) 0.0220(11) -0.0029(11) 0.0010(10) 0.0020(11)
C19 0.0286(14) 0.0337(14) 0.0233(12) 0.0040(11) -0.0101(10) 0.0068(11)
C20 0.0201(13) 0.0226(12) 0.0263(12) 0.0025(10) -0.0006(10) 0.0072(10)
S21 0.0486(5) 0.0347(4) 0.0223(3) 0.0050(3) -0.0039(3) -0.0022(3)
S22 0.0295(3) 0.0223(3) 0.0311(3) 0.0014(3) 0.0020(3) -0.0039(3)
S23 0.0268(3) 0.0384(4) 0.0343(3) -0.0158(3) 0.0035(3) -0.0072(3)
S24 0.0349(4) 0.0298(3) 0.0203(3) 0.0012(3) 0.0035(3) 0.0041(3)
C21 0.0204(13) 0.0242(12) 0.0269(12) 0.0033(11) 0.0016(10) 0.0009(10)
N22 0.0193(10) 0.0201(10) 0.0199(9) -0.0018(8) 0.0010(8) 0.0001(8)
C23 0.0167(12) 0.0298(13) 0.0177(11) -0.0001(10) 0.0012(9) 0.0026(10)
C24 0.0192(12) 0.0268(13) 0.0250(12) -0.0023(11) 0.0006(10) -0.0021(10)
C25 0.0303(15) 0.0449(16) 0.0321(14) -0.0034(13) -0.0051(12) -0.0035(13)
C26 0.0330(16) 0.0490(17) 0.0360(15) 0.0010(13) 0.0028(13) -0.0003(14)
C27 0.0360(19) 0.067(2) 0.0411(17) 0.0012(16) 0.0108(14) -0.0050(16)
N28 0.0304(16) 0.097(2) 0.071(2) 0.0153(18) 0.0094(14) -0.0007(16)
C29 0.0448(18) 0.0468(17) 0.0348(14) -0.0100(14) 0.0174(13) -0.0191(15)
C30 0.0336(17) 0.064(2) 0.0385(16) -0.0197(15) 0.0008(13) -0.0040(16)
C31 0.0452(19) 0.0397(16) 0.0305(15) -0.0038(13) 0.0066(13) 0.0074(14)
N32 0.0386(15) 0.0642(17) 0.0358(13) 0.0062(13) 0.0078(12) 0.0093(13)
C33 0.0279(13) 0.0200(11) 0.0230(12) -0.0022(10) -0.0029(10) -0.0021(10)
C34 0.0312(14) 0.0250(13) 0.0306(13) -0.0052(11) 0.0035(11) 0.0053(11)
C35 0.0259(13) 0.0208(11) 0.0205(11) -0.0043(10) -0.0025(9) -0.0026(10)
C36 0.0266(14) 0.0302(13) 0.0314(13) 0.0015(11) -0.0009(11) -0.0047(11)
C37 0.0278(15) 0.0433(17) 0.0366(15) -0.0023(13) -0.0005(12) 0.0015(13)
C38 0.0296(15) 0.0508(18) 0.0276(13) -0.0035(13) 0.0006(11) -0.0117(13)
C39 0.0419(17) 0.0305(14) 0.0256(13) 0.0053(12) -0.0049(11) -0.0167(13)
C40 0.0339(15) 0.0237(13) 0.0232(12) 0.0001(11) -0.0042(11) -0.0041(11)

loop_
_atom_type_symbol
_atom_type_description
_atom_type_scat_dispersion_real
_atom_type_scat_dispersion_imag
_atom_type_scat_source
C C 0.0033 0.0016 'International Tables Vol C Tables 4.2.6.8 and 6.1.1.4'
H H 0 0 'International Tables Vol C Tables 4.2.6.8 and 6.1.1.4'
N N 0.0061 0.0033 'International Tables Vol C Tables 4.2.6.8 and 6.1.1.4'
S S 0.1246 0.1234 'International Tables Vol C Tables 4.2.6.8 and 6.1.1.4'

loop_
_geom_angle_atom_site_label_1
_geom_angle_atom_site_label_2
_geom_angle_atom_site_label_3
_geom_angle
C1 S2 C4 91.86(10)
C4 S3 C5 99.90(11)
C3 S4 C9 102.14(11)
N2 C1 S1 128.58(17)
N2 C1 S2 109.81(16)
S1 C1 S2 121.60(13)
C1 N2 C3 114.38(18)
C1 N2 C13 119.95(18)
C3 N2 C13 125.27(18)
C4 C3 N2 112.81(19)
C4 C3 S4 125.04(17)
N2 C3 S4 121.98(16)
C3 C4 S2 110.96(16)
C3 C4 S3 128.56(17)
S2 C4 S3 120.40(13)
C6 C5 S3 111.04(16)
C6 C5 H5A 109.4
S3 C5 H5A 109.4
C6 C5 H5B 109.4
S3 C5 H5B 109.4
H5A C5 H5B 108
C7 C6 C5 112.4(2)
C7 C6 H6A 109.1
C5 C6 H6A 109.1
C7 C6 H6B 109.1
C5 C6 H6B 109.1
H6A C6 H6B 107.8
N8 C7 C6 178.8(3)
C10 C9 S4 110.10(17)
C10 C9 H9A 109.6
S4 C9 H9A 109.6
C10 C9 H9B 109.6
S4 C9 H9B 109.6
H9A C9 H9B 108.2
C11 C10 C9 109.3(2)
C11 C10 H10A 109.8
C9 C10 H10A 109.8
C11 C10 H10B 109.8
C9 C10 H10B 109.8
H10A C10 H10B 108.3
N12 C11 C10 178.6(3)
N2 C13 C14 112.00(17)
N2 C13 C15 110.97(17)
C14 C13 C15 116.33(18)
N2 C13 H13 105.5
C14 C13 H13 105.5
C15 C13 H13 105.5
C13 C14 H14A 109.5
C13 C14 H14B 109.5
H14A C14 H14B 109.5
C13 C14 H14C 109.5
H14A C14 H14C 109.5
H14B C14 H14C 109.5
C20 C15 C16 118.4(2)
C20 C15 C13 120.6(2)
C16 C15 C13 120.69(19)
C17 C16 C15 120.8(2)
C17 C16 H16 119.6
C15 C16 H16 119.6
C16 C17 C18 120.2(2)
C16 C17 H17 119.9
C18 C17 H17 119.9
C19 C18 C17 119.8(2)
C19 C18 H18 120.1
C17 C18 H18 120.1
C18 C19 C20 120.4(2)
C18 C19 H19 119.8
C20 C19 H19 119.8
C15 C20 C19 120.4(2)
C15 C20 H20 119.8
C19 C20 H20 119.8
C21 S22 C24 92.70(11)
C24 S23 C25 102.15(12)
C23 S24 C29 101.78(13)
N22 C21 S21 129.53(18)
N22 C21 S22 109.03(16)
S21 C21 S22 121.43(14)
C21 N22 C23 115.08(19)
C21 N22 C33 119.83(18)
C23 N22 C33 125.07(18)
C24 C23 N22 112.4(2)
C24 C23 S24 124.61(18)
N22 C23 S24 123.01(18)
C23 C24 S22 110.81(18)
C23 C24 S23 128.00(19)
S22 C24 S23 121.02(14)
C26 C25 S23 113.4(2)
C26 C25 H25A 108.9
S23 C25 H25A 108.9
C26 C25 H25B 108.9
S23 C25 H25B 108.9
H25A C25 H25B 107.7
C27 C26 C25 110.1(2)
C27 C26 H26A 109.6
C25 C26 H26A 109.6
C27 C26 H26B 109.6
C25 C26 H26B 109.6
H26A C26 H26B 108.1
N28 C27 C26 178.9(4)
C30 C29 S24 114.0(2)
C30 C29 H29A 108.8
S24 C29 H29A 108.8
C30 C29 H29B 108.8
S24 C29 H29B 108.8
H29A C29 H29B 107.7
C31 C30 C29 110.9(3)
C31 C30 H30A 109.5
C29 C30 H30A 109.5
C31 C30 H30B 109.5
C29 C30 H30B 109.5
H30A C30 H30B 108.1
N32 C31 C30 179.1(3)
N22 C33 C34 111.9(2)
N22 C33 C35 109.90(19)
C34 C33 C35 117.0(2)
N22 C33 H33 105.7
C34 C33 H33 105.7
C35 C33 H33 105.7
C33 C34 H34A 109.5
C33 C34 H34B 109.5
H34A C34 H34B 109.5
C33 C34 H34C 109.5
H34A C34 H34C 109.5
H34B C34 H34C 109.5
C40 C35 C36 118.8(2)
C40 C35 C33 122.2(2)
C36 C35 C33 118.9(2)
C37 C36 C35 120.5(2)
C37 C36 H36 119.7
C35 C36 H36 119.7
C38 C37 C36 120.0(3)
C38 C37 H37 120
C36 C37 H37 120
C39 C38 C37 120.1(3)
C39 C38 H38 119.9
C37 C38 H38 119.9
C38 C39 C40 120.3(2)
C38 C39 H39 119.9
C40 C39 H39 119.9
C35 C40 C39 120.3(2)
C35 C40 H40 119.9
C39 C40 H40 119.9

loop_
_geom_bond_atom_site_label_1
_geom_bond_atom_site_label_2
_geom_bond_distance
S1 C1 1.667(2)
S2 C1 1.726(2)
S2 C4 1.743(2)
S3 C4 1.745(2)
S3 C5 1.817(2)
S4 C3 1.757(2)
S4 C9 1.837(2)
C1 N2 1.364(3)
N2 C3 1.406(3)
N2 C13 1.487(3)
C3 C4 1.346(3)
C5 C6 1.520(3)
C5 H5A 0.99
C5 H5B 0.99
C6 C7 1.461(4)
C6 H6A 0.99
C6 H6B 0.99
C7 N8 1.131(3)
C9 C10 1.520(3)
C9 H9A 0.99
C9 H9B 0.99
C10 C11 1.478(4)
C10 H10A 0.99
C10 H10B 0.99
C11 N12 1.119(3)
C13 C14 1.519(3)
C13 C15 1.522(3)
C13 H13 1
C14 H14A 0.98
C14 H14B 0.98
C14 H14C 0.98
C15 C20 1.388(3)
C15 C16 1.399(3)
C16 C17 1.379(3)
C16 H16 0.95
C17 C18 1.386(3)
C17 H17 0.95
C18 C19 1.370(3)
C18 H18 0.95
C19 C20 1.395(3)
C19 H19 0.95
C20 H20 0.95
S21 C21 1.670(2)
S22 C21 1.729(2)
S22 C24 1.732(2)
S23 C24 1.747(2)
S23 C25 1.815(3)
S24 C23 1.753(2)
S24 C29 1.824(3)
C21 N22 1.362(3)
N22 C23 1.412(3)
N22 C33 1.500(3)
C23 C24 1.354(3)
C25 C26 1.512(4)
C25 H25A 0.99
C25 H25B 0.99
C26 C27 1.476(4)
C26 H26A 0.99
C26 H26B 0.99
C27 N28 1.135(4)
C29 C30 1.481(4)
C29 H29A 0.99
C29 H29B 0.99
C30 C31 1.478(4)
C30 H30A 0.99
C30 H30B 0.99
C31 N32 1.129(4)
C33 C34 1.521(3)
C33 C35 1.522(3)
C33 H33 1
C34 H34A 0.98
C34 H34B 0.98
C34 H34C 0.98
C35 C40 1.388(3)
C35 C36 1.396(3)
C36 C37 1.389(4)
C36 H36 0.95
C37 C38 1.380(4)
C37 H37 0.95
C38 C39 1.376(4)
C38 H38 0.95
C39 C40 1.393(4)
C39 H39 0.95
C40 H40 0.95

loop_
_geom_torsion_atom_site_label_1
_geom_torsion_atom_site_label_2
_geom_torsion_atom_site_label_3
_geom_torsion_atom_site_label_4
_geom_torsion
C4 S2 C1 N2 3.41(16)
C4 S2 C1 S1 -176.97(14)
S1 C1 N2 C3 175.86(16)
S2 C1 N2 C3 -4.5(2)
S1 C1 N2 C13 -11.0(3)
S2 C1 N2 C13 168.63(15)
C1 N2 C3 C4 3.5(3)
C13 N2 C3 C4 -169.23(19)
C1 N2 C3 S4 -172.02(15)
C13 N2 C3 S4 15.2(3)
C9 S4 C3 C4 66.3(2)
C9 S4 C3 N2 -118.68(18)
N2 C3 C4 S2 -0.8(2)
S4 C3 C4 S2 174.62(12)
N2 C3 C4 S3 175.87(17)
S4 C3 C4 S3 -8.7(3)
C1 S2 C4 C3 -1.51(17)
C1 S2 C4 S3 -178.47(14)
C5 S3 C4 C3 110.4(2)
C5 S3 C4 S2 -73.25(15)
C4 S3 C5 C6 -70.04(19)
S3 C5 C6 C7 178.60(18)
C5 C6 C7 N8 -3(15)
C3 S4 C9 C10 128.67(18)
S4 C9 C10 C11 -176.58(17)
C9 C10 C11 N12 -27(12)
C1 N2 C13 C14 113.3(2)
C3 N2 C13 C14 -74.3(3)
C1 N2 C13 C15 -114.9(2)
C3 N2 C13 C15 57.5(3)
N2 C13 C15 C20 -158.9(2)
C14 C13 C15 C20 -29.4(3)
N2 C13 C15 C16 27.4(3)
C14 C13 C15 C16 157.0(2)
C20 C15 C16 C17 0.5(3)
C13 C15 C16 C17 174.3(2)
C15 C16 C17 C18 -1.0(3)
C16 C17 C18 C19 0.2(4)
C17 C18 C19 C20 1.1(4)
C16 C15 C20 C19 0.9(3)
C13 C15 C20 C19 -173.0(2)
C18 C19 C20 C15 -1.7(4)
C24 S22 C21 N22 1.20(18)
C24 S22 C21 S21 179.96(16)
S21 C21 N22 C23 -179.34(19)
S22 C21 N22 C23 -0.7(2)
S21 C21 N22 C33 -0.4(3)
S22 C21 N22 C33 178.21(16)
C21 N22 C23 C24 -0.4(3)
C33 N22 C23 C24 -179.2(2)
C21 N22 C23 S24 -178.54(17)
C33 N22 C23 S24 2.6(3)
C29 S24 C23 C24 89.6(2)
C29 S24 C23 N22 -92.5(2)
N22 C23 C24 S22 1.3(3)
S24 C23 C24 S22 179.40(14)
N22 C23 C24 S23 176.41(18)
S24 C23 C24 S23 -5.5(3)
C21 S22 C24 C23 -1.4(2)
C21 S22 C24 S23 -176.96(16)
C25 S23 C24 C23 91.1(2)
C25 S23 C24 S22 -94.20(17)
C24 S23 C25 C26 85.9(2)
S23 C25 C26 C27 175.9(2)
C25 C26 C27 N28 1E1(3)
C23 S24 C29 C30 -95.4(2)
S24 C29 C30 C31 178.8(2)
C29 C30 C31 N32 -7E1(3)
C21 N22 C33 C34 114.7(2)
C23 N22 C33 C34 -66.5(3)
C21 N22 C33 C35 -113.6(2)
C23 N22 C33 C35 65.2(3)
N22 C33 C35 C40 -132.5(2)
C34 C33 C35 C40 -3.5(3)
N22 C33 C35 C36 51.1(3)
C34 C33 C35 C36 -180.0(2)
C40 C35 C36 C37 1.6(4)
C33 C35 C36 C37 178.2(2)
C35 C36 C37 C38 -0.9(4)
C36 C37 C38 C39 0.2(4)
C37 C38 C39 C40 -0.3(4)
C36 C35 C40 C39 -1.7(3)
C33 C35 C40 C39 -178.2(2)
C38 C39 C40 C35 1.1(4)
